data_4308242
loop_
_publ_author_name
'Yao-Feng Yuan'
'Thomas Cardinaels'
'Kyra Lunstroot'
'Kristof Van Hecke'
'Luc Van Meervelt'
'Christiane G\"orller-Walrand'
'Koen Binnemans'
'Peter Nockemann'

_publ_contact_author_address
;Katholieke Universiteit Leuven,
Department of Chemistry,
Celestijnenlaan 200F,
B-3001 Leuven,
Belgium
;
_publ_contact_author_email peter.nockemann@chem.kuleuven.be
_publ_contact_author_fax +3216327992
_publ_contact_author_name 'Peter Nockemann'
_publ_contact_author_phone +3216327383
_publ_section_title
;
Rare-Earth Complexes of Ferrocene-Containing Ligands: Visible-Light
Excitable Luminescent Materials
;
_journal_name_full 'Inorganic Chemistry'
_journal_page_first 5302
_journal_page_last 5309
_journal_paper_doi 10.1021/ic070303v
_journal_volume 46
_journal_year 2007
_chemical_formula_moiety 'C54 H38 F9 Fe3 N2 Nd O6'
_chemical_formula_sum 'C54 H38 F9 Fe3 N2 Nd O6'
_chemical_formula_weight 1293.66
_chemical_name_systematic
; 
 ? 
;
_space_group_IT_number 2
_symmetry_cell_setting triclinic
_symmetry_space_group_name_Hall '-P 1'
_symmetry_space_group_name_H-M 'P -1'
_atom_sites_solution_hydrogens geom
_atom_sites_solution_primary direct
_atom_sites_solution_secondary difmap
_audit_creation_method SHELXL-97
_cell_angle_alpha 85.012(4)
_cell_angle_beta 82.825(4)
_cell_angle_gamma 70.490(4)
_cell_formula_units_Z 2
_cell_length_a 10.0642(10)
_cell_length_b 14.7923(15)
_cell_length_c 19.532(2)
_cell_measurement_temperature 100(2)
_cell_volume 2716.2(5)
_computing_cell_refinement 'Bruker SAINT'
_computing_data_collection 'Bruker SMART'
_computing_data_reduction 'Bruker SAINT'
_computing_publication_material platon
_computing_structure_refinement 'SHELXL-97 (Sheldrick, 1997)'
_computing_structure_solution 'SHELXS-97 (Sheldrick, 1990)'
_diffrn_ambient_temperature 100(2)
_diffrn_measured_fraction_theta_full 0.957
_diffrn_measured_fraction_theta_max 0.957
_diffrn_measurement_device_type 'SMART 6000'
_diffrn_measurement_method 'omega and phi scans'
_diffrn_radiation_monochromator 'crossed Goebel mirrors'
_diffrn_radiation_source 'fine-focus sealed tube'
_diffrn_radiation_type CuK\a
_diffrn_radiation_wavelength 1.54178
_diffrn_reflns_av_R_equivalents 0.1196
_diffrn_reflns_av_sigmaI/netI 0.0851
_diffrn_reflns_limit_h_max 10
_diffrn_reflns_limit_h_min -10
_diffrn_reflns_limit_k_max 16
_diffrn_reflns_limit_k_min -16
_diffrn_reflns_limit_l_max 21
_diffrn_reflns_limit_l_min 0
_diffrn_reflns_number 7282
_diffrn_reflns_theta_full 58.16
_diffrn_reflns_theta_max 58.16
_diffrn_reflns_theta_min 2.28
_exptl_absorpt_coefficient_mu 14.162
_exptl_absorpt_correction_T_max 0.120
_exptl_absorpt_correction_T_min 0.117
_exptl_absorpt_correction_type refdelf
_exptl_absorpt_process_details 'WinGX - Version 1.70.01'
_exptl_crystal_colour red
_exptl_crystal_density_diffrn 1.582
_exptl_crystal_density_method 'not measured'
_exptl_crystal_description needle
_exptl_crystal_F_000 1286
_exptl_crystal_size_max 0.4
_exptl_crystal_size_mid 0.15
_exptl_crystal_size_min 0.15
_refine_diff_density_max 1.844
_refine_diff_density_min -0.713
_refine_diff_density_rms 0.117
_refine_ls_extinction_method none
_refine_ls_goodness_of_fit_ref 0.943
_refine_ls_hydrogen_treatment constr
_refine_ls_matrix_type full
_refine_ls_number_parameters 704
_refine_ls_number_reflns 7282
_refine_ls_number_restraints 85
_refine_ls_restrained_S_all 0.961
_refine_ls_R_factor_all 0.0991
_refine_ls_R_factor_gt 0.0658
_refine_ls_shift/su_max 0.000
_refine_ls_shift/su_mean 0.000
_refine_ls_structure_factor_coef Fsqd
_refine_ls_weighting_details 'calc w=1/[\s^2^(Fo^2^)+(0.0828P)^2^+0.0000P] where P=(Fo^2^+2Fc^2^)/3'
_refine_ls_weighting_scheme calc
_refine_ls_wR_factor_gt 0.1526
_refine_ls_wR_factor_ref 0.1641
_reflns_number_gt 4795
_reflns_number_total 7282
_reflns_threshold_expression >2sigma(I)
_cod_data_source_file ic070303v-file001.cif
_cod_data_source_block wg98
_cod_database_code 4308242

loop_
_symmetry_equiv_pos_as_xyz
'x, y, z'
'-x, -y, -z'

loop_
_atom_site_label
_atom_site_type_symbol
_atom_site_fract_x
_atom_site_fract_y
_atom_site_fract_z
_atom_site_U_iso_or_equiv
_atom_site_adp_type
_atom_site_occupancy
_atom_site_symmetry_multiplicity
_atom_site_calc_flag
_atom_site_refinement_flags
_atom_site_disorder_assembly
_atom_site_disorder_group
C1 C 0.3483(6) -0.0939(6) 0.4209(4) 0.086(2) Uani 1 1 d . . .
H1 H 0.4237 -0.0782 0.3940 0.103 Uiso 1 1 calc R . .
C2 C 0.3755(7) -0.1402(7) 0.4849(4) 0.096(3) Uani 1 1 d . . .
H2 H 0.4636 -0.1506 0.5025 0.115 Uiso 1 1 calc R . .
C3 C 0.2754(7) -0.1697(6) 0.5213(4) 0.096(3) Uani 1 1 d . . .
H3 H 0.2947 -0.2077 0.5629 0.116 Uiso 1 1 calc R . .
C4 C 0.1399(6) -0.1440(5) 0.4974(4) 0.080(2) Uani 1 1 d . . .
C5 C 0.1209(6) -0.0942(5) 0.4349(3) 0.068(2) Uani 1 1 d . . .
C6 C 0.0221(6) -0.1688(6) 0.5351(4) 0.085(2) Uani 1 1 d . . .
H6 H 0.0363 -0.2054 0.5776 0.102 Uiso 1 1 calc R . .
C7 C -0.1000(7) -0.1431(6) 0.5131(4) 0.099(3) Uani 1 1 d . . .
H7 H -0.1754 -0.1571 0.5412 0.118 Uiso 1 1 calc R . .
C8 C -0.1273(6) -0.0925(5) 0.4458(4) 0.075(2) Uani 1 1 d . . .
C9 C -0.0164(5) -0.0679(4) 0.4066(3) 0.0544(17) Uani 1 1 d . . .
C10 C -0.2541(6) -0.0679(5) 0.4179(4) 0.073(2) Uani 1 1 d . . .
H10 H -0.3321 -0.0822 0.4434 0.088 Uiso 1 1 calc R . .
C11 C -0.2688(5) -0.0233(4) 0.3540(4) 0.064(2) Uani 1 1 d . . .
H11 H -0.3558 -0.0084 0.3343 0.076 Uiso 1 1 calc R . .
C12 C -0.1572(5) 0.0002(4) 0.3180(3) 0.0573(18) Uani 1 1 d . . .
H12 H -0.1706 0.0349 0.2748 0.069 Uiso 1 1 calc R . .
C13 C 0.3975(5) 0.2147(4) 0.3227(4) 0.0636(19) Uani 1 1 d . . .
C14 C 0.2775(5) 0.1843(4) 0.3075(3) 0.0498(16) Uani 1 1 d . . .
C15 C 0.1484(5) 0.2563(4) 0.2987(3) 0.0494(16) Uani 1 1 d . . .
H15 H 0.1429 0.3215 0.3001 0.059 Uiso 1 1 calc R . .
C16 C 0.0236(5) 0.2351(4) 0.2876(3) 0.0481(16) Uani 1 1 d . . .
C17 C -0.1128(5) 0.3109(3) 0.2985(3) 0.0463(16) Uani 1 1 d . . .
C18 C -0.1439(5) 0.4096(4) 0.3120(3) 0.0577(18) Uani 1 1 d . . .
H18 H -0.0766 0.4400 0.3174 0.069 Uiso 1 1 calc R . .
C19 C -0.2942(6) 0.4547(4) 0.3159(3) 0.0588(19) Uani 1 1 d . . .
H19 H -0.3442 0.5206 0.3232 0.071 Uiso 1 1 calc R . .
C20 C -0.3547(6) 0.3843(4) 0.3069(4) 0.066(2) Uani 1 1 d . . .
H20 H -0.4534 0.3942 0.3095 0.079 Uiso 1 1 calc R . .
C21 C -0.2481(5) 0.2981(4) 0.2937(3) 0.0546(17) Uani 1 1 d . . .
H21 H -0.2613 0.2404 0.2832 0.066 Uiso 1 1 calc R . .
C22 C -0.0996(6) 0.3571(5) 0.1301(3) 0.071(2) Uani 1 1 d . . .
H22 H -0.0141 0.3045 0.1237 0.086 Uiso 1 1 calc R . .
C23 C -0.1095(7) 0.4513(4) 0.1415(4) 0.077(2) Uani 1 1 d . . .
H23 H -0.0327 0.4738 0.1449 0.092 Uiso 1 1 calc R . .
C24 C -0.2553(7) 0.5070(4) 0.1471(4) 0.082(2) Uani 1 1 d . . .
H24 H -0.2941 0.5736 0.1551 0.099 Uiso 1 1 calc R . .
C25 C -0.3327(7) 0.4445(5) 0.1386(4) 0.078(2) Uani 1 1 d . . .
H25 H -0.4326 0.4623 0.1389 0.093 Uiso 1 1 calc R . .
C26 C -0.2366(6) 0.3533(5) 0.1296(4) 0.072(2) Uani 1 1 d . . .
H26 H -0.2597 0.2973 0.1241 0.086 Uiso 1 1 calc R . .
C27 C -0.1248(5) 0.0706(4) 0.1014(3) 0.0567(17) Uani 1 1 d . . .
C28 C 0.0180(5) 0.0554(4) 0.1244(3) 0.0494(16) Uani 1 1 d . . .
C29 C 0.1099(5) 0.0942(4) 0.0832(3) 0.0489(16) Uani 1 1 d . . .
H29 H 0.0782 0.1321 0.0429 0.059 Uiso 1 1 calc R . .
C30 C 0.2502(5) 0.0790(4) 0.0993(3) 0.0481(16) Uani 1 1 d . . .
C31 C 0.3496(5) 0.1041(4) 0.0450(3) 0.0517(16) Uani 1 1 d . . .
C32 C 0.3232(5) 0.1488(4) -0.0214(3) 0.0548(17) Uani 1 1 d . . .
H32 H 0.2358 0.1672 -0.0411 0.066 Uiso 1 1 calc R . .
C33 C 0.4511(5) 0.1612(4) -0.0532(3) 0.0607(18) Uani 1 1 d . . .
H33 H 0.4631 0.1909 -0.0976 0.073 Uiso 1 1 calc R . .
C34 C 0.5563(5) 0.1227(5) -0.0085(3) 0.067(2) Uani 1 1 d . . .
H34 H 0.6524 0.1200 -0.0183 0.080 Uiso 1 1 calc R . .
C35 C 0.4964(5) 0.0882(4) 0.0542(3) 0.0626(19) Uani 1 1 d . . .
H35 H 0.5433 0.0604 0.0940 0.075 Uiso 1 1 calc R . .
C36 C 0.2725(6) 0.3121(5) 0.1149(3) 0.0650(19) Uani 1 1 d . . .
H36 H 0.2122 0.2932 0.1504 0.078 Uiso 1 1 calc R . .
C37 C 0.2331(6) 0.3590(5) 0.0507(4) 0.073(2) Uani 1 1 d . . .
H37 H 0.1415 0.3777 0.0352 0.088 Uiso 1 1 calc R . .
C38 C 0.3581(6) 0.3732(5) 0.0132(4) 0.079(2) Uani 1 1 d . . .
H38 H 0.3637 0.4029 -0.0317 0.095 Uiso 1 1 calc R . .
C39 C 0.4698(6) 0.3353(5) 0.0546(3) 0.073(2) Uani 1 1 d . . .
H39 H 0.5646 0.3346 0.0428 0.088 Uiso 1 1 calc R . .
C40 C 0.4170(5) 0.2985(4) 0.1167(3) 0.0608(18) Uani 1 1 d . . .
H40 H 0.4706 0.2690 0.1541 0.073 Uiso 1 1 calc R . .
C41 C 0.6581(5) -0.2333(2) 0.25651(18) 0.079(2) Uani 1 1 d D . .
C42 C 0.4959(5) -0.2030(4) 0.2575(3) 0.0543(18) Uani 1 1 d . A .
C43 C 0.4356(5) -0.2727(4) 0.2558(4) 0.066(2) Uani 1 1 d . . .
H43 H 0.4961 -0.3370 0.2501 0.079 Uiso 1 1 calc R A .
C44 C 0.2853(5) -0.2536(4) 0.2621(3) 0.0534(18) Uani 1 1 d . A .
C45 C 0.2286(5) -0.3325(3) 0.2594(3) 0.0559(18) Uani 1 1 d . . .
C46 C 0.3026(5) -0.4295(4) 0.2410(3) 0.0603(19) Uani 1 1 d . A .
H46 H 0.4025 -0.4576 0.2322 0.072 Uiso 1 1 calc R . .
C47 C 0.2017(5) -0.4765(4) 0.2381(3) 0.0574(19) Uani 1 1 d . . .
H47 H 0.2221 -0.5415 0.2272 0.069 Uiso 1 1 calc R A .
C48 C 0.0668(5) -0.4102(3) 0.2540(3) 0.0556(18) Uani 1 1 d . A .
H48 H -0.0203 -0.4223 0.2548 0.067 Uiso 1 1 calc R . .
C49 C 0.0813(5) -0.3218(4) 0.2686(3) 0.0546(18) Uani 1 1 d . A .
H49 H 0.0062 -0.2655 0.2821 0.066 Uiso 1 1 calc R . .
F1 F 0.5141(3) 0.1789(3) 0.2783(2) 0.0885(13) Uani 1 1 d . . .
F2 F 0.4373(3) 0.1819(3) 0.3856(2) 0.0830(12) Uani 1 1 d . . .
F3 F 0.3721(3) 0.3110(3) 0.3197(3) 0.1122(16) Uani 1 1 d . . .
F4 F -0.2300(3) 0.1093(2) 0.14912(19) 0.0708(11) Uani 1 1 d . . .
F5 F -0.1410(3) -0.0126(2) 0.0879(2) 0.0738(11) Uani 1 1 d . . .
F6 F -0.1544(3) 0.1293(3) 0.0451(2) 0.0791(12) Uani 1 1 d . . .
F7 F 0.6931(6) -0.2325(5) 0.3188(3) 0.097(2) Uani 0.545(4) 1 d PDU A 1
F8 F 0.7065(5) -0.1691(4) 0.2175(3) 0.080(2) Uani 0.545(4) 1 d PDU A 1
F9 F 0.7273(6) -0.3148(3) 0.2256(3) 0.093(2) Uani 0.545(4) 1 d PDU A 1
F10 F 0.7160(6) -0.3289(3) 0.2708(3) 0.0530(19) Uani 0.455(4) 1 d PDU A 2
F11 F 0.6941(7) -0.1959(4) 0.3072(3) 0.076(2) Uani 0.455(4) 1 d PDU A 2
F12 F 0.7179(8) -0.2111(6) 0.1973(3) 0.097(3) Uani 0.455(4) 1 d PDU A 2
Fe1 Fe -0.21835(7) 0.39800(5) 0.22192(5) 0.0537(3) Uani 1 1 d . . .
Fe2 Fe 0.39033(7) 0.23084(6) 0.03652(5) 0.0550(3) Uani 1 1 d . . .
Fe3 Fe 0.16673(8) -0.35586(6) 0.17113(5) 0.0563(3) Uani 1 1 d . A .
N1 N 0.2213(4) -0.0687(4) 0.3928(3) 0.0646(16) Uani 1 1 d . . .
N2 N -0.0290(4) -0.0247(3) 0.3425(3) 0.0536(14) Uani 1 1 d . . .
Nd1 Nd 0.19607(3) -0.00750(2) 0.264712(18) 0.04576(9) Uani 1 1 d . A .
O1 O 0.3088(3) 0.0939(2) 0.30553(19) 0.0484(11) Uani 1 1 d . . .
O2 O 0.0269(3) 0.1514(2) 0.27517(19) 0.0493(11) Uani 1 1 d . . .
O3 O 0.0391(3) 0.0035(2) 0.18121(19) 0.0496(11) Uani 1 1 d . . .
O4 O 0.2937(3) 0.0437(3) 0.15694(18) 0.0506(11) Uani 1 1 d . . .
O5 O 0.4343(3) -0.1118(2) 0.2618(2) 0.0548(12) Uani 1 1 d . . .
O6 O 0.2001(3) -0.1703(2) 0.2681(2) 0.0598(13) Uani 1 1 d . . .
C50 C 0.2439(3) -0.2849(2) 0.0925(3) 0.107(2) Uani 1 1 d DU . .
H50 H 0.3172 -0.2587 0.0952 0.129 Uiso 1 1 calc R A .
C51 C 0.2605(3) -0.3773(2) 0.0722(3) 0.107(3) Uani 1 1 d DU A .
H51 H 0.3490 -0.4244 0.0592 0.129 Uiso 1 1 calc R . .
C52 C 0.1288(3) -0.3901(3) 0.0740(3) 0.116(3) Uani 1 1 d DU . .
H52 H 0.1106 -0.4454 0.0619 0.139 Uiso 1 1 calc R A .
C53 C 0.0297(4) -0.3044(2) 0.0972(3) 0.111(3) Uani 1 1 d DU A .
H53 H -0.0696 -0.2923 0.1047 0.133 Uiso 1 1 calc R . .
C54 C 0.0976(3) -0.2387(3) 0.1078(4) 0.120(3) Uani 1 1 d DU A .
H54 H 0.0532 -0.1751 0.1226 0.144 Uiso 1 1 calc R . .

loop_
_atom_site_aniso_label
_atom_site_aniso_U_11
_atom_site_aniso_U_22
_atom_site_aniso_U_33
_atom_site_aniso_U_23
_atom_site_aniso_U_13
_atom_site_aniso_U_12
C1 0.059(3) 0.135(5) 0.076(5) 0.020(4) -0.019(3) -0.047(3)
C2 0.067(3) 0.157(7) 0.065(5) 0.035(5) -0.021(3) -0.042(4)
C3 0.082(4) 0.114(6) 0.087(5) 0.032(5) -0.019(4) -0.030(4)
C4 0.065(3) 0.110(5) 0.069(4) 0.040(4) -0.020(3) -0.038(3)
C5 0.054(3) 0.079(4) 0.065(4) 0.007(3) -0.008(3) -0.019(3)
C6 0.072(3) 0.131(5) 0.063(4) 0.028(4) -0.008(3) -0.054(3)
C7 0.064(3) 0.151(6) 0.089(5) 0.021(5) 0.005(3) -0.057(3)
C8 0.070(3) 0.079(4) 0.075(5) 0.019(4) 0.008(3) -0.036(3)
C9 0.046(3) 0.052(3) 0.066(4) 0.007(3) -0.007(3) -0.020(2)
C10 0.038(3) 0.081(4) 0.096(5) 0.023(4) -0.002(3) -0.022(3)
C11 0.041(3) 0.054(3) 0.098(5) -0.003(3) 0.002(3) -0.023(2)
C12 0.044(3) 0.049(3) 0.075(4) 0.013(3) -0.008(3) -0.013(2)
C13 0.053(3) 0.056(3) 0.089(5) 0.018(3) -0.031(3) -0.025(2)
C14 0.044(2) 0.050(3) 0.057(4) 0.009(3) -0.006(2) -0.020(2)
C15 0.044(2) 0.038(2) 0.070(4) 0.013(3) -0.011(2) -0.0198(19)
C16 0.036(2) 0.051(3) 0.056(4) 0.015(3) -0.006(2) -0.018(2)
C17 0.040(2) 0.037(2) 0.062(4) 0.009(3) -0.006(2) -0.0142(19)
C18 0.053(3) 0.053(3) 0.072(4) 0.002(3) -0.015(3) -0.023(2)
C19 0.056(3) 0.021(2) 0.090(5) -0.009(3) -0.012(3) 0.003(2)
C20 0.050(3) 0.045(3) 0.097(5) -0.003(3) 0.002(3) -0.013(2)
C21 0.039(2) 0.041(2) 0.090(4) 0.018(3) -0.015(3) -0.0235(19)
C22 0.060(3) 0.084(4) 0.074(4) 0.015(4) -0.016(3) -0.030(3)
C23 0.087(3) 0.061(3) 0.099(5) 0.031(3) -0.034(3) -0.045(3)
C24 0.114(4) 0.029(3) 0.102(5) 0.008(3) -0.035(4) -0.017(3)
C25 0.063(3) 0.062(4) 0.106(5) 0.002(4) -0.035(3) -0.010(3)
C26 0.074(3) 0.061(3) 0.088(5) -0.006(3) -0.020(3) -0.028(3)
C27 0.055(3) 0.067(3) 0.058(4) 0.018(3) -0.016(2) -0.036(2)
C28 0.045(2) 0.053(3) 0.057(4) -0.019(3) 0.002(2) -0.023(2)
C29 0.042(2) 0.054(3) 0.054(4) 0.002(3) -0.003(2) -0.022(2)
C30 0.040(2) 0.052(3) 0.051(3) -0.017(3) 0.007(2) -0.014(2)
C31 0.042(2) 0.069(3) 0.056(4) -0.008(3) -0.006(2) -0.033(2)
C32 0.042(2) 0.089(3) 0.049(3) 0.001(3) -0.014(2) -0.039(2)
C33 0.061(3) 0.083(4) 0.048(4) -0.005(3) -0.008(3) -0.035(3)
C34 0.041(3) 0.100(4) 0.063(4) -0.010(3) 0.002(3) -0.030(3)
C35 0.048(3) 0.085(4) 0.059(4) -0.013(3) 0.005(3) -0.029(3)
C36 0.068(3) 0.089(4) 0.042(4) -0.006(3) 0.004(3) -0.034(3)
C37 0.067(3) 0.076(4) 0.080(5) 0.005(4) -0.008(3) -0.030(3)
C38 0.089(3) 0.081(3) 0.089(5) 0.001(4) -0.016(3) -0.054(3)
C39 0.071(3) 0.107(4) 0.061(4) -0.011(3) -0.002(3) -0.054(3)
C40 0.062(3) 0.075(3) 0.057(4) -0.011(3) -0.013(3) -0.032(2)
C41 0.055(3) 0.056(3) 0.133(6) -0.026(4) -0.021(3) -0.017(3)
C42 0.027(2) 0.068(3) 0.065(4) 0.003(3) -0.009(2) -0.013(2)
C43 0.031(2) 0.034(3) 0.130(6) -0.004(3) -0.023(3) -0.002(2)
C44 0.033(2) 0.050(3) 0.074(4) 0.008(3) -0.010(2) -0.009(2)
C45 0.039(2) 0.032(2) 0.100(5) 0.013(3) -0.021(3) -0.0147(19)
C46 0.036(3) 0.051(3) 0.089(4) 0.000(3) -0.017(3) -0.005(2)
C47 0.053(3) 0.026(2) 0.085(4) 0.012(3) -0.010(3) -0.005(2)
C48 0.048(3) 0.026(2) 0.091(4) 0.014(3) -0.003(3) -0.0148(19)
C49 0.036(2) 0.046(3) 0.080(4) 0.006(3) 0.001(3) -0.016(2)
F1 0.0388(14) 0.112(2) 0.122(3) 0.037(2) -0.0160(16) -0.0411(14)
F2 0.0681(16) 0.095(2) 0.100(3) 0.013(2) -0.0408(17) -0.0382(15)
F3 0.0741(17) 0.0654(19) 0.218(4) 0.026(2) -0.075(2) -0.0380(15)
F4 0.0348(14) 0.081(2) 0.096(3) -0.0033(19) -0.0077(15) -0.0181(13)
F5 0.0516(15) 0.0659(17) 0.117(3) -0.0148(18) -0.0263(16) -0.0272(13)
F6 0.0533(15) 0.101(2) 0.094(3) 0.028(2) -0.0278(16) -0.0410(14)
F7 0.080(3) 0.100(4) 0.120(5) 0.015(4) -0.039(3) -0.038(3)
F8 0.050(3) 0.090(4) 0.100(4) -0.021(3) 0.006(3) -0.021(3)
F9 0.070(3) 0.087(4) 0.121(5) -0.047(3) 0.001(3) -0.019(3)
F10 0.042(3) 0.037(3) 0.077(4) -0.006(3) -0.014(3) -0.005(2)
F11 0.067(3) 0.061(4) 0.107(5) -0.004(3) -0.023(3) -0.027(3)
F12 0.068(4) 0.122(5) 0.096(5) -0.008(4) 0.008(4) -0.030(3)
Fe1 0.0440(4) 0.0351(4) 0.0851(6) 0.0078(4) -0.0195(4) -0.0152(3)
Fe2 0.0434(4) 0.0803(5) 0.0501(5) -0.0014(4) -0.0045(3) -0.0324(3)
Fe3 0.0414(4) 0.0474(4) 0.0788(6) 0.0117(4) -0.0062(4) -0.0163(3)
N1 0.050(2) 0.078(3) 0.070(3) 0.005(3) 0.002(2) -0.031(2)
N2 0.050(2) 0.043(2) 0.066(3) 0.016(2) -0.008(2) -0.0153(18)
Nd1 0.02936(12) 0.04156(13) 0.0666(2) 0.00662(14) -0.00849(12) -0.01290(10)
O1 0.0283(14) 0.0500(18) 0.068(2) 0.0086(18) -0.0190(15) -0.0127(13)
O2 0.0392(16) 0.0408(17) 0.066(2) 0.0110(18) -0.0076(16) -0.0129(13)
O3 0.0445(16) 0.0506(18) 0.060(2) 0.0027(18) -0.0080(16) -0.0243(13)
O4 0.0439(16) 0.067(2) 0.043(2) 0.0119(18) -0.0058(15) -0.0230(15)
O5 0.0339(16) 0.0415(17) 0.088(3) 0.0127(19) -0.0118(17) -0.0123(13)
O6 0.0338(16) 0.0374(17) 0.104(3) 0.000(2) -0.0099(18) -0.0052(14)
C50 0.125(3) 0.125(4) 0.111(5) 0.030(4) -0.022(3) -0.099(3)
C51 0.109(4) 0.115(5) 0.090(5) -0.004(4) 0.005(4) -0.032(4)
C52 0.136(5) 0.119(5) 0.102(5) 0.009(4) -0.017(4) -0.055(4)
C53 0.099(4) 0.125(5) 0.096(5) 0.024(4) -0.021(4) -0.022(4)
C54 0.177(5) 0.066(4) 0.086(5) 0.010(4) -0.014(4) 0.000(4)

loop_
_atom_type_symbol
_atom_type_description
_atom_type_scat_dispersion_real
_atom_type_scat_dispersion_imag
_atom_type_scat_source
C C 0.0181 0.0091 'International Tables Vol C Tables 4.2.6.8 and 6.1.1.4'
N N 0.0311 0.0180 'International Tables Vol C Tables 4.2.6.8 and 6.1.1.4'
O O 0.0492 0.0322 'International Tables Vol C Tables 4.2.6.8 and 6.1.1.4'
Fe Fe -1.1336 3.1974 'International Tables Vol C Tables 4.2.6.8 and 6.1.1.4'
Nd Nd -3.1807 10.9079 'International Tables Vol C Tables 4.2.6.8 and 6.1.1.4'
F F 0.0727 0.0534 'International Tables Vol C Tables 4.2.6.8 and 6.1.1.4'
H H 0.0000 0.0000 'International Tables Vol C Tables 4.2.6.8 and 6.1.1.4'

loop_
_geom_angle_atom_site_label_1
_geom_angle_atom_site_label_2
_geom_angle_atom_site_label_3
_geom_angle
_geom_angle_site_symmetry_1
_geom_angle_site_symmetry_3
_geom_angle_publ_flag
N1 C1 C2 125.6(6) . . ?
N1 C1 H1 117.2 . . ?
C2 C1 H1 117.2 . . ?
C3 C2 C1 118.4(7) . . ?
C3 C2 H2 120.8 . . ?
C1 C2 H2 120.8 . . ?
C2 C3 C4 119.5(7) . . ?
C2 C3 H3 120.3 . . ?
C4 C3 H3 120.3 . . ?
C5 C4 C3 117.6(6) . . ?
C5 C4 C6 118.9(6) . . ?
C3 C4 C6 123.5(6) . . ?
N1 C5 C4 125.8(6) . . ?
N1 C5 C9 114.1(5) . . ?
C4 C5 C9 120.0(6) . . ?
C7 C6 C4 122.3(7) . . ?
C7 C6 H6 118.9 . . ?
C4 C6 H6 118.9 . . ?
C6 C7 C8 122.0(7) . . ?
C6 C7 H7 119.0 . . ?
C8 C7 H7 119.0 . . ?
C10 C8 C9 117.6(6) . . ?
C10 C8 C7 124.4(6) . . ?
C9 C8 C7 118.0(6) . . ?
N2 C9 C8 122.6(5) . . ?
N2 C9 C5 118.7(5) . . ?
C8 C9 C5 118.7(6) . . ?
C11 C10 C8 120.4(6) . . ?
C11 C10 H10 119.8 . . ?
C8 C10 H10 119.8 . . ?
C10 C11 C12 119.8(6) . . ?
C10 C11 H11 120.1 . . ?
C12 C11 H11 120.1 . . ?
N2 C12 C11 122.0(6) . . ?
N2 C12 H12 119.0 . . ?
C11 C12 H12 119.0 . . ?
F2 C13 F1 105.4(4) . . ?
F2 C13 F3 106.7(5) . . ?
F1 C13 F3 105.5(5) . . ?
F2 C13 C14 111.4(5) . . ?
F1 C13 C14 111.9(5) . . ?
F3 C13 C14 115.3(4) . . ?
O1 C14 C15 129.1(5) . . ?
O1 C14 C13 113.5(4) . . ?
C15 C14 C13 117.4(5) . . ?
C14 C15 C16 122.2(5) . . ?
C14 C15 H15 118.9 . . ?
C16 C15 H15 118.9 . . ?
O2 C16 C15 122.5(4) . . ?
O2 C16 C17 119.4(5) . . ?
C15 C16 C17 117.8(5) . . ?
C18 C17 C21 106.1(4) . . ?
C18 C17 C16 129.8(5) . . ?
C21 C17 C16 124.0(5) . . ?
C18 C17 Fe1 69.3(3) . . ?
C21 C17 Fe1 68.1(3) . . ?
C16 C17 Fe1 124.8(4) . . ?
C19 C18 C17 108.0(5) . . ?
C19 C18 Fe1 69.4(4) . . ?
C17 C18 Fe1 69.7(3) . . ?
C19 C18 H18 126.0 . . ?
C17 C18 H18 126.0 . . ?
Fe1 C18 H18 126.5 . . ?
C20 C19 C18 107.8(4) . . ?
C20 C19 Fe1 70.9(4) . . ?
C18 C19 Fe1 69.5(3) . . ?
C20 C19 H19 126.1 . . ?
C18 C19 H19 126.1 . . ?
Fe1 C19 H19 125.1 . . ?
C21 C20 C19 109.4(5) . . ?
C21 C20 Fe1 68.5(3) . . ?
C19 C20 Fe1 69.1(4) . . ?
C21 C20 H20 125.3 . . ?
C19 C20 H20 125.3 . . ?
Fe1 C20 H20 128.7 . . ?
C20 C21 C17 108.5(5) . . ?
C20 C21 Fe1 71.8(3) . . ?
C17 C21 Fe1 70.0(3) . . ?
C20 C21 H21 125.7 . . ?
C17 C21 H21 125.7 . . ?
Fe1 C21 H21 124.1 . . ?
C23 C22 C26 108.5(5) . . ?
C23 C22 Fe1 70.4(4) . . ?
C26 C22 Fe1 69.0(4) . . ?
C23 C22 H22 125.7 . . ?
C26 C22 H22 125.7 . . ?
Fe1 C22 H22 126.4 . . ?
C22 C23 C24 107.5(6) . . ?
C22 C23 Fe1 69.7(4) . . ?
C24 C23 Fe1 69.6(4) . . ?
C22 C23 H23 126.2 . . ?
C24 C23 H23 126.2 . . ?
Fe1 C23 H23 126.0 . . ?
C23 C24 C25 107.2(5) . . ?
C23 C24 Fe1 70.0(4) . . ?
C25 C24 Fe1 69.6(4) . . ?
C23 C24 H24 126.4 . . ?
C25 C24 H24 126.4 . . ?
Fe1 C24 H24 125.7 . . ?
C26 C25 C24 107.9(6) . . ?
C26 C25 Fe1 69.2(4) . . ?
C24 C25 Fe1 69.7(4) . . ?
C26 C25 H25 126.0 . . ?
C24 C25 H25 126.0 . . ?
Fe1 C25 H25 126.6 . . ?
C25 C26 C22 108.7(6) . . ?
C25 C26 Fe1 71.1(4) . . ?
C22 C26 Fe1 70.7(4) . . ?
C25 C26 H26 125.6 . . ?
C22 C26 H26 125.6 . . ?
Fe1 C26 H26 124.2 . . ?
F4 C27 F6 104.7(4) . . ?
F4 C27 F5 105.3(4) . . ?
F6 C27 F5 106.9(5) . . ?
F4 C27 C28 112.7(5) . . ?
F6 C27 C28 114.7(5) . . ?
F5 C27 C28 111.9(4) . . ?
O3 C28 C29 128.7(5) . . ?
O3 C28 C27 112.9(4) . . ?
C29 C28 C27 118.4(5) . . ?
C28 C29 C30 122.2(5) . . ?
C28 C29 H29 118.9 . . ?
C30 C29 H29 118.9 . . ?
O4 C30 C29 123.2(5) . . ?
O4 C30 C31 119.0(4) . . ?
C29 C30 C31 117.8(5) . . ?
C32 C31 C35 108.2(5) . . ?
C32 C31 C30 128.9(4) . . ?
C35 C31 C30 122.8(5) . . ?
C32 C31 Fe2 70.0(3) . . ?
C35 C31 Fe2 69.4(3) . . ?
C30 C31 Fe2 124.6(4) . . ?
C31 C32 C33 107.6(4) . . ?
C31 C32 Fe2 69.4(3) . . ?
C33 C32 Fe2 69.1(3) . . ?
C31 C32 H32 126.2 . . ?
C33 C32 H32 126.2 . . ?
Fe2 C32 H32 126.9 . . ?
C34 C33 C32 108.9(5) . . ?
C34 C33 Fe2 70.8(4) . . ?
C32 C33 Fe2 70.2(3) . . ?
C34 C33 H33 125.6 . . ?
C32 C33 H33 125.6 . . ?
Fe2 C33 H33 125.0 . . ?
C33 C34 C35 109.1(5) . . ?
C33 C34 Fe2 69.2(3) . . ?
C35 C34 Fe2 69.2(3) . . ?
C33 C34 H34 125.4 . . ?
C35 C34 H34 125.4 . . ?
Fe2 C34 H34 127.7 . . ?
C34 C35 C31 106.1(5) . . ?
C34 C35 Fe2 70.0(3) . . ?
C31 C35 Fe2 69.0(3) . . ?
C34 C35 H35 126.9 . . ?
C31 C35 H35 126.9 . . ?
Fe2 C35 H35 125.6 . . ?
C40 C36 C37 107.6(5) . . ?
C40 C36 Fe2 69.4(3) . . ?
C37 C36 Fe2 70.0(3) . . ?
C40 C36 H36 126.2 . . ?
C37 C36 H36 126.2 . . ?
Fe2 C36 H36 125.9 . . ?
C36 C37 C38 107.1(6) . . ?
C36 C37 Fe2 69.2(3) . . ?
C38 C37 Fe2 69.3(3) . . ?
C36 C37 H37 126.4 . . ?
C38 C37 H37 126.4 . . ?
Fe2 C37 H37 126.6 . . ?
C39 C38 C37 107.9(6) . . ?
C39 C38 Fe2 69.7(4) . . ?
C37 C38 Fe2 69.2(4) . . ?
C39 C38 H38 126.0 . . ?
C37 C38 H38 126.0 . . ?
Fe2 C38 H38 126.6 . . ?
C38 C39 C40 107.9(5) . . ?
C38 C39 Fe2 70.1(4) . . ?
C40 C39 Fe2 69.2(4) . . ?
C38 C39 H39 126.0 . . ?
C40 C39 H39 126.0 . . ?
Fe2 C39 H39 126.2 . . ?
C39 C40 C36 109.4(5) . . ?
C39 C40 Fe2 70.3(4) . . ?
C36 C40 Fe2 70.0(4) . . ?
C39 C40 H40 125.3 . . ?
C36 C40 H40 125.3 . . ?
Fe2 C40 H40 126.0 . . ?
F12 C41 F7 129.1(6) . . ?
F12 C41 F11 110.4(6) . . ?
F12 C41 F9 72.7(5) . . ?
F7 C41 F9 113.4(5) . . ?
F11 C41 F9 129.1(5) . . ?
F7 C41 F8 106.2(5) . . ?
F11 C41 F8 82.8(5) . . ?
F9 C41 F8 102.8(4) . . ?
F12 C41 F10 108.8(5) . . ?
F7 C41 F10 79.8(5) . . ?
F11 C41 F10 102.4(5) . . ?
F8 C41 F10 132.8(4) . . ?
F12 C41 C42 112.0(5) . . ?
F7 C41 C42 110.3(4) . . ?
F11 C41 C42 111.2(4) . . ?
F9 C41 C42 113.9(5) . . ?
F8 C41 C42 109.7(4) . . ?
F10 C41 C42 111.6(4) . . ?
O5 C42 C43 128.5(4) . . ?
O5 C42 C41 113.1(5) . . ?
C43 C42 C41 118.4(4) . . ?
C42 C43 C44 123.2(5) . . ?
C42 C43 H43 118.4 . . ?
C44 C43 H43 118.4 . . ?
O6 C44 C43 121.5(5) . . ?
O6 C44 C45 118.5(4) . . ?
C43 C44 C45 119.9(4) . . ?
C49 C45 C46 106.8(5) . . ?
C49 C45 C44 124.2(4) . . ?
C46 C45 C44 128.7(4) . . ?
C49 C45 Fe3 70.0(4) . . ?
C46 C45 Fe3 70.4(4) . . ?
C44 C45 Fe3 119.9(4) . . ?
C47 C46 C45 108.5(4) . . ?
C47 C46 Fe3 71.4(3) . . ?
C45 C46 Fe3 68.0(3) . . ?
C47 C46 H46 125.7 . . ?
C45 C46 H46 125.7 . . ?
Fe3 C46 H46 126.4 . . ?
C48 C47 C46 107.8(5) . . ?
C48 C47 Fe3 68.9(3) . . ?
C46 C47 Fe3 68.2(3) . . ?
C48 C47 H47 126.1 . . ?
C46 C47 H47 126.1 . . ?
Fe3 C47 H47 128.3 . . ?
C47 C48 C49 109.0(5) . . ?
C47 C48 Fe3 71.3(3) . . ?
C49 C48 Fe3 68.7(3) . . ?
C47 C48 H48 125.5 . . ?
C49 C48 H48 125.5 . . ?
Fe3 C48 H48 126.1 . . ?
C48 C49 C45 107.9(4) . . ?
C48 C49 Fe3 70.5(3) . . ?
C45 C49 Fe3 68.4(3) . . ?
C48 C49 H49 126.0 . . ?
C45 C49 H49 126.0 . . ?
Fe3 C49 H49 126.6 . . ?
C21 Fe1 C26 106.4(3) . . ?
C21 Fe1 C19 68.3(2) . . ?
C26 Fe1 C19 154.4(2) . . ?
C21 Fe1 C18 69.2(2) . . ?
C26 Fe1 C18 162.7(2) . . ?
C19 Fe1 C18 41.1(2) . . ?
C21 Fe1 C17 41.9(2) . . ?
C26 Fe1 C17 124.7(2) . . ?
C19 Fe1 C17 69.1(2) . . ?
C18 Fe1 C17 41.0(2) . . ?
C21 Fe1 C22 120.2(2) . . ?
C26 Fe1 C22 40.3(3) . . ?
C19 Fe1 C22 164.1(3) . . ?
C18 Fe1 C22 126.4(2) . . ?
C17 Fe1 C22 107.5(2) . . ?
C21 Fe1 C25 123.9(3) . . ?
C26 Fe1 C25 39.7(2) . . ?
C19 Fe1 C25 121.0(2) . . ?
C18 Fe1 C25 156.5(2) . . ?
C17 Fe1 C25 161.3(3) . . ?
C22 Fe1 C25 67.1(2) . . ?
C21 Fe1 C24 161.7(3) . . ?
C26 Fe1 C24 67.8(3) . . ?
C19 Fe1 C24 109.0(2) . . ?
C18 Fe1 C24 121.5(3) . . ?
C17 Fe1 C24 155.7(3) . . ?
C22 Fe1 C24 67.4(3) . . ?
C25 Fe1 C24 40.7(3) . . ?
C21 Fe1 C23 155.3(2) . . ?
C26 Fe1 C23 67.7(3) . . ?
C19 Fe1 C23 127.4(3) . . ?
C18 Fe1 C23 108.9(3) . . ?
C17 Fe1 C23 120.3(2) . . ?
C22 Fe1 C23 39.9(3) . . ?
C25 Fe1 C23 67.9(3) . . ?
C24 Fe1 C23 40.4(2) . . ?
C21 Fe1 C20 39.7(2) . . ?
C26 Fe1 C20 120.0(3) . . ?
C19 Fe1 C20 40.1(2) . . ?
C18 Fe1 C20 68.0(3) . . ?
C17 Fe1 C20 68.3(2) . . ?
C22 Fe1 C20 154.5(3) . . ?
C25 Fe1 C20 108.4(3) . . ?
C24 Fe1 C20 126.7(2) . . ?
C23 Fe1 C20 164.1(2) . . ?
C40 Fe2 C36 40.6(2) . . ?
C40 Fe2 C33 155.3(2) . . ?
C36 Fe2 C33 162.8(2) . . ?
C40 Fe2 C39 40.4(2) . . ?
C36 Fe2 C39 68.7(3) . . ?
C33 Fe2 C39 120.5(3) . . ?
C40 Fe2 C31 124.8(2) . . ?
C36 Fe2 C31 107.9(2) . . ?
C33 Fe2 C31 68.5(2) . . ?
C39 Fe2 C31 160.7(2) . . ?
C40 Fe2 C37 68.2(3) . . ?
C36 Fe2 C37 40.8(3) . . ?
C33 Fe2 C37 125.7(3) . . ?
C39 Fe2 C37 68.7(3) . . ?
C31 Fe2 C37 121.9(2) . . ?
C40 Fe2 C38 67.8(3) . . ?
C36 Fe2 C38 68.9(3) . . ?
C33 Fe2 C38 107.8(3) . . ?
C39 Fe2 C38 40.2(3) . . ?
C31 Fe2 C38 158.0(2) . . ?
C37 Fe2 C38 41.5(3) . . ?
C40 Fe2 C35 106.2(2) . . ?
C36 Fe2 C35 120.5(3) . . ?
C33 Fe2 C35 68.7(2) . . ?
C39 Fe2 C35 122.5(2) . . ?
C31 Fe2 C35 41.6(2) . . ?
C37 Fe2 C35 156.9(2) . . ?
C38 Fe2 C35 159.2(2) . . ?
C40 Fe2 C32 162.2(2) . . ?
C36 Fe2 C32 125.7(2) . . ?
C33 Fe2 C32 40.7(2) . . ?
C39 Fe2 C32 156.5(2) . . ?
C31 Fe2 C32 40.6(2) . . ?
C37 Fe2 C32 108.8(3) . . ?
C38 Fe2 C32 122.4(3) . . ?
C35 Fe2 C32 69.2(2) . . ?
C40 Fe2 C34 120.6(2) . . ?
C36 Fe2 C34 156.0(2) . . ?
C33 Fe2 C34 39.9(2) . . ?
C39 Fe2 C34 106.6(3) . . ?
C31 Fe2 C34 68.4(2) . . ?
C37 Fe2 C34 161.5(3) . . ?
C38 Fe2 C34 123.6(3) . . ?
C35 Fe2 C34 40.8(2) . . ?
C32 Fe2 C34 67.9(2) . . ?
C45 Fe3 C50 109.5(2) . . ?
C45 Fe3 C54 115.1(2) . . ?
C50 Fe3 C54 40.94(13) . . ?
C45 Fe3 C49 41.6(2) . . ?
C50 Fe3 C49 133.2(2) . . ?
C54 Fe3 C49 108.6(2) . . ?
C45 Fe3 C46 41.6(2) . . ?
C50 Fe3 C46 116.8(2) . . ?
C54 Fe3 C46 148.5(2) . . ?
C49 Fe3 C46 69.0(2) . . ?
C45 Fe3 C53 147.04(17) . . ?
C50 Fe3 C53 67.74(18) . . ?
C54 Fe3 C53 40.47(14) . . ?
C49 Fe3 C53 114.9(2) . . ?
C46 Fe3 C53 170.2(2) . . ?
C45 Fe3 C51 134.48(18) . . ?
C50 Fe3 C51 40.59(13) . . ?
C54 Fe3 C51 67.61(19) . . ?
C49 Fe3 C51 173.6(2) . . ?
C46 Fe3 C51 111.35(19) . . ?
C53 Fe3 C51 65.85(17) . . ?
C45 Fe3 C48 69.4(2) . . ?
C50 Fe3 C48 172.00(16) . . ?
C54 Fe3 C48 131.77(18) . . ?
C49 Fe3 C48 40.8(2) . . ?
C46 Fe3 C48 67.9(2) . . ?
C53 Fe3 C48 108.7(2) . . ?
C51 Fe3 C48 145.5(2) . . ?
C45 Fe3 C47 69.2(2) . . ?
C50 Fe3 C47 147.93(16) . . ?
C54 Fe3 C47 170.00(19) . . ?
C49 Fe3 C47 68.1(2) . . ?
C46 Fe3 C47 40.4(2) . . ?
C53 Fe3 C47 131.3(2) . . ?
C51 Fe3 C47 116.53(19) . . ?
C48 Fe3 C47 39.74(19) . . ?
C45 Fe3 C52 172.68(16) . . ?
C50 Fe3 C52 67.78(17) . . ?
C54 Fe3 C52 67.6(2) . . ?
C49 Fe3 C52 145.16(18) . . ?
C46 Fe3 C52 132.8(2) . . ?
C53 Fe3 C52 39.19(13) . . ?
C51 Fe3 C52 39.18(13) . . ?
C48 Fe3 C52 114.3(2) . . ?
C47 Fe3 C52 109.3(2) . . ?
C5 N1 C1 112.7(5) . . ?
C5 N1 Nd1 124.2(4) . . ?
C1 N1 Nd1 122.2(4) . . ?
C12 N2 C9 117.5(5) . . ?
C12 N2 Nd1 121.9(4) . . ?
C9 N2 Nd1 120.3(3) . . ?
O3 Nd1 O5 125.44(13) . . ?
O3 Nd1 O4 72.06(12) . . ?
O5 Nd1 O4 79.33(12) . . ?
O3 Nd1 O6 79.52(13) . . ?
O5 Nd1 O6 70.63(12) . . ?
O4 Nd1 O6 113.37(14) . . ?
O3 Nd1 O1 137.25(12) . . ?
O5 Nd1 O1 78.92(11) . . ?
O4 Nd1 O1 80.64(13) . . ?
O6 Nd1 O1 142.60(12) . . ?
O3 Nd1 O2 75.96(12) . . ?
O5 Nd1 O2 149.53(13) . . ?
O4 Nd1 O2 89.26(11) . . ?
O6 Nd1 O2 139.28(11) . . ?
O1 Nd1 O2 71.35(11) . . ?
O3 Nd1 N1 137.25(14) . . ?
O5 Nd1 N1 76.66(13) . . ?
O4 Nd1 N1 150.08(13) . . ?
O6 Nd1 N1 74.85(16) . . ?
O1 Nd1 N1 77.46(15) . . ?
O2 Nd1 N1 102.62(14) . . ?
O3 Nd1 N2 78.07(14) . . ?
O5 Nd1 N2 128.41(13) . . ?
O4 Nd1 N2 148.23(13) . . ?
O6 Nd1 N2 70.48(13) . . ?
O1 Nd1 N2 116.31(14) . . ?
O2 Nd1 N2 72.97(12) . . ?
N1 Nd1 N2 61.40(14) . . ?
C14 O1 Nd1 133.6(3) . . ?
C16 O2 Nd1 139.0(3) . . ?
C28 O3 Nd1 130.6(3) . . ?
C30 O4 Nd1 137.0(3) . . ?
C42 O5 Nd1 134.9(3) . . ?
C44 O6 Nd1 140.7(3) . . ?
C51 C50 C54 106.8(3) . . ?
C51 C50 Fe3 71.0(3) . . ?
C54 C50 Fe3 69.7(3) . . ?
C51 C50 H50 126.6 . . ?
C54 C50 H50 126.6 . . ?
Fe3 C50 H50 124.2 . . ?
C52 C51 C50 110.5(3) . . ?
C52 C51 Fe3 73.3(3) . . ?
C50 C51 Fe3 68.4(3) . . ?
C52 C51 H51 124.8 . . ?
C50 C51 H51 124.8 . . ?
Fe3 C51 H51 125.2 . . ?
C51 C52 C53 105.3(3) . . ?
C51 C52 Fe3 67.6(3) . . ?
C53 C52 Fe3 67.5(3) . . ?
C51 C52 H52 127.3 . . ?
C53 C52 H52 127.3 . . ?
Fe3 C52 H52 129.0 . . ?
C52 C53 C54 110.5(3) . . ?
C52 C53 Fe3 73.3(3) . . ?
C54 C53 Fe3 68.7(3) . . ?
C52 C53 H53 124.8 . . ?
C54 C53 H53 124.8 . . ?
Fe3 C53 H53 124.9 . . ?
C53 C54 C50 106.9(4) . . ?
C53 C54 Fe3 70.9(3) . . ?
C50 C54 Fe3 69.3(3) . . ?
C53 C54 H54 126.5 . . ?
C50 C54 H54 126.5 . . ?
Fe3 C54 H54 124.9 . . ?

loop_
_geom_bond_atom_site_label_1
_geom_bond_atom_site_label_2
_geom_bond_distance
_geom_bond_site_symmetry_2
_geom_bond_publ_flag
C1 N1 1.377(8) . ?
C1 C2 1.386(10) . ?
C1 H1 0.9500 . ?
C2 C3 1.331(11) . ?
C2 H2 0.9500 . ?
C3 C4 1.416(10) . ?
C3 H3 0.9500 . ?
C4 C5 1.372(9) . ?
C4 C6 1.451(9) . ?
C5 N1 1.353(8) . ?
C5 C9 1.469(8) . ?
C6 C7 1.277(9) . ?
C6 H6 0.9500 . ?
C7 C8 1.465(10) . ?
C7 H7 0.9500 . ?
C8 C10 1.373(9) . ?
C8 C9 1.404(8) . ?
C9 N2 1.357(7) . ?
C10 C11 1.361(9) . ?
C10 H10 0.9500 . ?
C11 C12 1.377(8) . ?
C11 H11 0.9500 . ?
C12 N2 1.354(7) . ?
C12 H12 0.9500 . ?
C13 F2 1.340(7) . ?
C13 F1 1.348(6) . ?
C13 F3 1.357(7) . ?
C13 C14 1.491(8) . ?
C14 O1 1.271(6) . ?
C14 C15 1.397(6) . ?
C15 C16 1.438(8) . ?
C15 H15 0.9500 . ?
C16 O2 1.271(7) . ?
C16 C17 1.458(6) . ?
C17 C18 1.430(8) . ?
C17 C21 1.450(7) . ?
C17 Fe1 2.043(5) . ?
C18 C19 1.430(7) . ?
C18 Fe1 2.037(7) . ?
C18 H18 0.9500 . ?
C19 C20 1.403(9) . ?
C19 Fe1 2.035(6) . ?
C19 H19 0.9500 . ?
C20 C21 1.385(7) . ?
C20 Fe1 2.058(6) . ?
C20 H20 0.9500 . ?
C21 Fe1 2.016(6) . ?
C21 H21 0.9500 . ?
C22 C23 1.398(10) . ?
C22 C26 1.400(9) . ?
C22 Fe1 2.045(6) . ?
C22 H22 0.9500 . ?
C23 C24 1.418(9) . ?
C23 Fe1 2.054(7) . ?
C23 H23 0.9500 . ?
C24 C25 1.425(10) . ?
C24 Fe1 2.049(7) . ?
C24 H24 0.9500 . ?
C25 C26 1.383(8) . ?
C25 Fe1 2.047(7) . ?
C25 H25 0.9500 . ?
C26 Fe1 2.023(7) . ?
C26 H26 0.9500 . ?
C27 F4 1.326(6) . ?
C27 F6 1.340(7) . ?
C27 F5 1.347(7) . ?
C27 C28 1.499(7) . ?
C28 O3 1.290(6) . ?
C28 C29 1.385(7) . ?
C29 C30 1.425(7) . ?
C29 H29 0.9500 . ?
C30 O4 1.265(6) . ?
C30 C31 1.475(7) . ?
C31 C32 1.418(8) . ?
C31 C35 1.448(7) . ?
C31 Fe2 2.038(6) . ?
C32 C33 1.419(8) . ?
C32 Fe2 2.046(6) . ?
C32 H32 0.9500 . ?
C33 C34 1.395(8) . ?
C33 Fe2 2.032(6) . ?
C33 H33 0.9500 . ?
C34 C35 1.428(9) . ?
C34 Fe2 2.053(6) . ?
C34 H34 0.9500 . ?
C35 Fe2 2.042(6) . ?
C35 H35 0.9500 . ?
C36 C40 1.404(8) . ?
C36 C37 1.415(9) . ?
C36 Fe2 2.027(6) . ?
C36 H36 0.9500 . ?
C37 C38 1.443(9) . ?
C37 Fe2 2.038(6) . ?
C37 H37 0.9500 . ?
C38 C39 1.400(9) . ?
C38 Fe2 2.039(7) . ?
C38 H38 0.9500 . ?
C39 C40 1.402(9) . ?
C39 Fe2 2.035(7) . ?
C39 H39 0.9500 . ?
C40 Fe2 2.020(6) . ?
C40 H40 0.9500 . ?
C41 F12 1.304(6) . ?
C41 F7 1.310(6) . ?
C41 F11 1.317(6) . ?
C41 F9 1.328(5) . ?
C41 F8 1.345(6) . ?
C41 F10 1.356(5) . ?
C41 C42 1.540(6) . ?
C42 O5 1.288(6) . ?
C42 C43 1.365(8) . ?
C43 C44 1.434(7) . ?
C43 H43 0.9500 . ?
C44 O6 1.250(6) . ?
C44 C45 1.468(8) . ?
C45 C49 1.428(7) . ?
C45 C46 1.432(7) . ?
C45 Fe3 1.999(7) . ?
C46 C47 1.418(9) . ?
C46 Fe3 2.033(6) . ?
C46 H46 0.9500 . ?
C47 C48 1.401(7) . ?
C47 Fe3 2.076(6) . ?
C47 H47 0.9500 . ?
C48 C49 1.418(8) . ?
C48 Fe3 2.045(6) . ?
C48 H48 0.9500 . ?
C49 Fe3 2.021(6) . ?
C49 H49 0.9500 . ?
Fe3 C50 2.008(5) . ?
Fe3 C54 2.013(6) . ?
Fe3 C53 2.042(6) . ?
Fe3 C51 2.043(5) . ?
Fe3 C52 2.116(6) . ?
N1 Nd1 2.599(5) . ?
N2 Nd1 2.638(4) . ?
Nd1 O3 2.368(4) . ?
Nd1 O5 2.376(3) . ?
Nd1 O4 2.382(3) . ?
Nd1 O6 2.390(4) . ?
Nd1 O1 2.396(4) . ?
Nd1 O2 2.407(3) . ?
C50 C51 1.405(4) . ?
C50 C54 1.406(4) . ?
C50 H50 0.9500 . ?
C51 C52 1.396(4) . ?
C51 H51 0.9500 . ?
C52 C53 1.396(4) . ?
C52 H52 0.9500 . ?
C53 C54 1.403(4) . ?
C53 H53 0.9500 . ?
C54 H54 0.9500 . ?
